data_2019027
loop_
_publ_author_name
'Kaupang, \%Asmund'
'G\"orbitz, Carl Henrik'
'Bonge-Hansen, Tore'

_publ_section_title
;
 A solid-state oxidation of 1,1,3,3-tetramethylguanidinium
 4-methylbenzenesulfinate to 1,1,3,3-tetramethylguanidinium
 4-methylbenzenesulfonate
;
_journal_coeditor_code EG3125
_journal_issue 7
_journal_name_full 'Acta Crystallographica Section C'
_journal_page_first 778
_journal_page_last 780
_journal_paper_doi 10.1107/S0108270113015011
_journal_volume 69
_journal_year 2013
_chemical_formula_iupac 'C5 H14 N3 + , C7 H7 O2 S-'
_chemical_formula_moiety 'C5 H14 N3 +, C7 H7 O2 S -'
_chemical_formula_sum 'C12 H21 N3 O2 S'
_chemical_formula_weight 271.38
_chemical_name_common '1,1,3,3-tetramethylguanidine <i>p</i>-toluenesulfinate'
_chemical_name_systematic
;
1,1,3,3-Tetramethylguanidinium 4-methylbenzenesulfinate
;
_space_group_IT_number 14
_symmetry_cell_setting monoclinic
_symmetry_space_group_name_Hall '-P 2ybc'
_symmetry_space_group_name_H-M 'P 1 21/c 1'
_atom_sites_solution_hydrogens geom
_atom_sites_solution_primary direct
_atom_sites_solution_secondary difmap
_audit_creation_method SHELXL97
_cell_angle_alpha 90.00
_cell_angle_beta 92.1150(10)
_cell_angle_gamma 90.00
_cell_formula_units_Z 4
_cell_length_a 11.0959(8)
_cell_length_b 7.4038(5)
_cell_length_c 17.1944(13)
_cell_measurement_reflns_used 7132
_cell_measurement_temperature 105(2)
_cell_measurement_theta_max 28.2155
_cell_measurement_theta_min 2.2225
_cell_volume 1411.59(18)
_computing_cell_refinement 'SAINT-Plus (Bruker, 2007)'
_computing_data_collection 'APEX2 (Bruker, 2007)'
_computing_data_reduction 'SAINT-Plus (Bruker, 2007)'
_computing_molecular_graphics 'SHELXTL (Sheldrick, 2008)'
_computing_publication_material 'SHELXTL (Sheldrick, 2008)'
_computing_structure_refinement 'SHELXTL (Sheldrick, 2008)'
_computing_structure_solution 'SHELXTL (Sheldrick, 2008)'
_diffrn_ambient_temperature 105(2)
_diffrn_detector_area_resol_mean 8.3
_diffrn_measured_fraction_theta_full 0.981
_diffrn_measured_fraction_theta_max 0.966
_diffrn_measurement_device_type 'Bruker APEXII CCD area-detector'
_diffrn_measurement_method 'Sets of exposures each taken over 0.5\% \w rotation'
_diffrn_radiation_monochromator graphite
_diffrn_radiation_source 'fine-focus sealed tube'
_diffrn_radiation_type MoK\a
_diffrn_radiation_wavelength 0.71073
_diffrn_reflns_av_R_equivalents 0.0167
_diffrn_reflns_av_sigmaI/netI 0.0152
_diffrn_reflns_limit_h_max 14
_diffrn_reflns_limit_h_min -14
_diffrn_reflns_limit_k_max 9
_diffrn_reflns_limit_k_min -9
_diffrn_reflns_limit_l_max 22
_diffrn_reflns_limit_l_min -20
_diffrn_reflns_number 11987
_diffrn_reflns_theta_full 27.96
_diffrn_reflns_theta_max 28.25
_diffrn_reflns_theta_min 1.84
_diffrn_standards_decay_% 0
_diffrn_standards_number 0
_exptl_absorpt_coefficient_mu 0.229
_exptl_absorpt_correction_T_max 0.9336
_exptl_absorpt_correction_T_min 0.8572
_exptl_absorpt_correction_type multi-scan
_exptl_absorpt_process_details '(SADABS; Bruker, 2007)'
_exptl_crystal_colour colourless
_exptl_crystal_density_diffrn 1.277
_exptl_crystal_density_method 'not measured'
_exptl_crystal_description needle
_exptl_crystal_F_000 584
_exptl_crystal_size_max 0.6
_exptl_crystal_size_mid 0.4
_exptl_crystal_size_min 0.3
_refine_diff_density_max 0.447
_refine_diff_density_min -0.250
_refine_ls_extinction_method none
_refine_ls_goodness_of_fit_ref 1.047
_refine_ls_hydrogen_treatment mixed
_refine_ls_matrix_type full
_refine_ls_number_parameters 174
_refine_ls_number_reflns 3375
_refine_ls_number_restraints 0
_refine_ls_restrained_S_all 1.047
_refine_ls_R_factor_all 0.0345
_refine_ls_R_factor_gt 0.0302
_refine_ls_shift/su_max 0.000
_refine_ls_shift/su_mean 0.000
_refine_ls_structure_factor_coef Fsqd
_refine_ls_weighting_details 'calc w = 1/[\s^2^(Fo^2^)+(0.0440P)^2^+0.5937P] where P=(Fo^2^+2Fc^2^)/3'
_refine_ls_weighting_scheme calc
_refine_ls_wR_factor_gt 0.0812
_refine_ls_wR_factor_ref 0.0851
_reflns_number_gt 3026
_reflns_number_total 3375
_reflns_threshold_expression I>2\s(I)
_cod_data_source_file eg3125.cif
_cod_data_source_block I
_cod_original_sg_symbol_H-M 'P 21/c'
_cod_database_code 2019027
_cod_database_fobs_code 2019027

loop_
_symmetry_equiv_pos_as_xyz
'x, y, z'
'-x, y+1/2, -z+1/2'
'-x, -y, -z'
'x, -y-1/2, z-1/2'

loop_
_atom_site_type_symbol
_atom_site_label
_atom_site_fract_x
_atom_site_fract_y
_atom_site_fract_z
_atom_site_U_iso_or_equiv
_atom_site_adp_type
_atom_site_calc_flag
_atom_site_refinement_flags
_atom_site_occupancy
_atom_site_symmetry_multiplicity
S S1 0.30075(2) 0.51868(4) 0.394666(15) 0.01692(9) Uani d . 1 1
O O1 0.37108(8) 0.68587(13) 0.37629(6) 0.0304(2) Uani d . 1 1
O O2 0.28844(7) 0.49282(11) 0.48104(5) 0.02002(18) Uani d . 1 1
N N1 0.40988(9) 0.19986(14) 0.55558(6) 0.0195(2) Uani d . 1 1
H H11 0.4796(14) 0.227(2) 0.5750(9) 0.023 Uiso d . 1 1
H H12 0.3712(14) 0.282(2) 0.5295(9) 0.023 Uiso d . 1 1
N N2 0.39917(8) -0.06040(13) 0.63074(6) 0.0177(2) Uani d . 1 1
N N3 0.25970(9) -0.01043(13) 0.52913(6) 0.0196(2) Uani d . 1 1
C C1 0.35733(10) 0.04483(15) 0.57169(6) 0.0166(2) Uani d . 1 1
C C2 0.47598(10) 0.01253(16) 0.69412(7) 0.0194(2) Uani d . 1 1
H H21 0.5608 -0.0074 0.6827 0.027(4) Uiso calc R 1 1
H H22 0.4576 -0.0485 0.7429 0.025(4) Uiso calc R 1 1
H H23 0.4610 0.1423 0.6993 0.024(4) Uiso calc R 1 1
C C3 0.39775(11) -0.25785(16) 0.62565(7) 0.0223(2) Uani d . 1 1
H H31 0.3636 -0.2946 0.5747 0.033 Uiso calc R 1 1
H H32 0.3484 -0.3071 0.6667 0.033 Uiso calc R 1 1
H H33 0.4803 -0.3040 0.6321 0.033 Uiso calc R 1 1
C C4 0.16244(11) -0.11332(18) 0.56260(8) 0.0258(3) Uani d . 1 1
H H41 0.1567 -0.2321 0.5376 0.039 Uiso calc R 1 1
H H42 0.0861 -0.0483 0.5542 0.039 Uiso calc R 1 1
H H43 0.1791 -0.1288 0.6186 0.039 Uiso calc R 1 1
C C5 0.23347(12) 0.05848(17) 0.45081(7) 0.0254(3) Uani d . 1 1
H H51 0.2005 -0.0390 0.4179 0.038 Uiso calc R 1 1
H H52 0.3079 0.1041 0.4289 0.038 Uiso calc R 1 1
H H53 0.1745 0.1567 0.4531 0.038 Uiso calc R 1 1
C C6 0.14936(9) 0.58534(15) 0.36374(6) 0.0153(2) Uani d . 1 1
C C7 0.13042(10) 0.68386(16) 0.29538(7) 0.0195(2) Uani d . 1 1
H H71 0.1973 0.7237 0.2670 0.023 Uiso calc R 1 1
C C8 0.05119(10) 0.53005(15) 0.40548(6) 0.0162(2) Uani d . 1 1
H H81 0.0637 0.4624 0.4520 0.019 Uiso calc R 1 1
C C9 0.01368(10) 0.72398(16) 0.26864(7) 0.0210(2) Uani d . 1 1
H H91 0.0014 0.7899 0.2216 0.025 Uiso calc R 1 1
C C10 -0.06587(10) 0.57360(15) 0.37931(6) 0.0171(2) Uani d . 1 1
H H101 -0.1325 0.5382 0.4090 0.021 Uiso calc R 1 1
C C11 -0.08581(10) 0.66839(15) 0.31013(7) 0.0175(2) Uani d . 1 1
C C12 -0.21214(10) 0.70739(19) 0.27933(7) 0.0256(3) Uani d . 1 1
H H121 -0.2703 0.6611 0.3159 0.038 Uiso calc R 1 1
H H122 -0.2254 0.6483 0.2287 0.038 Uiso calc R 1 1
H H123 -0.2228 0.8381 0.2733 0.038 Uiso calc R 1 1

loop_
_atom_site_aniso_label
_atom_site_aniso_U_11
_atom_site_aniso_U_22
_atom_site_aniso_U_33
_atom_site_aniso_U_12
_atom_site_aniso_U_13
_atom_site_aniso_U_23
S1 0.01412(14) 0.01972(15) 0.01683(15) -0.00025(9) -0.00092(10) 0.00090(10)
O1 0.0198(4) 0.0338(5) 0.0372(5) -0.0098(4) -0.0060(4) 0.0139(4)
O2 0.0216(4) 0.0222(4) 0.0159(4) 0.0018(3) -0.0034(3) 0.0012(3)
N1 0.0182(4) 0.0194(5) 0.0206(5) -0.0018(4) -0.0041(4) 0.0035(4)
N2 0.0201(4) 0.0153(4) 0.0175(5) 0.0000(3) -0.0030(4) 0.0006(4)
N3 0.0213(5) 0.0190(5) 0.0182(5) -0.0032(4) -0.0044(4) 0.0015(4)
C1 0.0167(5) 0.0175(5) 0.0156(5) 0.0015(4) 0.0005(4) -0.0015(4)
C2 0.0194(5) 0.0220(6) 0.0167(5) -0.0003(4) -0.0037(4) 0.0012(4)
C3 0.0280(6) 0.0159(5) 0.0227(6) 0.0023(4) -0.0011(5) 0.0007(4)
C4 0.0224(6) 0.0252(6) 0.0295(6) -0.0069(5) -0.0041(5) 0.0030(5)
C5 0.0344(6) 0.0212(6) 0.0198(6) -0.0033(5) -0.0104(5) 0.0014(5)
C6 0.0150(5) 0.0153(5) 0.0153(5) -0.0006(4) -0.0017(4) -0.0015(4)
C7 0.0185(5) 0.0218(5) 0.0184(5) -0.0026(4) 0.0021(4) 0.0039(4)
C8 0.0188(5) 0.0175(5) 0.0124(5) -0.0002(4) -0.0001(4) 0.0009(4)
C9 0.0229(5) 0.0226(6) 0.0175(5) 0.0007(4) -0.0011(4) 0.0065(4)
C10 0.0163(5) 0.0190(5) 0.0161(5) -0.0005(4) 0.0018(4) -0.0006(4)
C11 0.0175(5) 0.0173(5) 0.0176(5) 0.0016(4) -0.0010(4) -0.0002(4)
C12 0.0184(5) 0.0334(7) 0.0248(6) 0.0041(5) -0.0023(4) 0.0053(5)

loop_
_atom_type_symbol
_atom_type_description
_atom_type_scat_dispersion_real
_atom_type_scat_dispersion_imag
_atom_type_scat_source
C C 0.0033 0.0016 'International Tables Vol C Tables 4.2.6.8 and 6.1.1.4'
H H 0.0000 0.0000 'International Tables Vol C Tables 4.2.6.8 and 6.1.1.4'
N N 0.0061 0.0033 'International Tables Vol C Tables 4.2.6.8 and 6.1.1.4'
O O 0.0106 0.0060 'International Tables Vol C Tables 4.2.6.8 and 6.1.1.4'
S S 0.1246 0.1234 'International Tables Vol C Tables 4.2.6.8 and 6.1.1.4'

loop_
_geom_angle_atom_site_label_1
_geom_angle_atom_site_label_2
_geom_angle_atom_site_label_3
_geom_angle
O1 S1 O2 112.21(5)
O1 S1 C6 101.36(5)
O2 S1 C6 101.94(5)
C1 N1 H11 121.6(10)
C1 N1 H12 120.6(10)
H11 N1 H12 117.4(14)
C1 N2 C3 121.93(10)
C1 N2 C2 121.53(10)
C3 N2 C2 114.71(9)
C1 N3 C4 122.43(10)
C1 N3 C5 121.58(10)
C4 N3 C5 114.96(10)
N1 C1 N2 121.16(10)
N1 C1 N3 120.11(10)
N2 C1 N3 118.74(10)
N2 C2 H21 109.5
N2 C2 H22 109.5
H21 C2 H22 109.5
N2 C2 H23 109.5
H21 C2 H23 109.5
H22 C2 H23 109.5
N2 C3 H31 109.5
N2 C3 H32 109.5
H31 C3 H32 109.5
N2 C3 H33 109.5
H31 C3 H33 109.5
H32 C3 H33 109.5
N3 C4 H41 109.5
N3 C4 H42 109.5
H41 C4 H42 109.5
N3 C4 H43 109.5
H41 C4 H43 109.5
H42 C4 H43 109.5
N3 C5 H51 109.5
N3 C5 H52 109.5
H51 C5 H52 109.5
N3 C5 H53 109.5
H51 C5 H53 109.5
H52 C5 H53 109.5
C8 C6 C7 119.60(10)
C8 C6 S1 120.31(8)
C7 C6 S1 119.99(8)
C6 C7 C9 120.04(10)
C6 C7 H71 120.0
C9 C7 H71 120.0
C6 C8 C10 120.23(10)
C6 C8 H81 119.9
C10 C8 H81 119.9
C11 C9 C7 120.78(10)
C11 C9 H91 119.6
C7 C9 H91 119.6
C11 C10 C8 120.56(10)
C11 C10 H101 119.7
C8 C10 H101 119.7
C10 C11 C9 118.75(10)
C10 C11 C12 120.87(10)
C9 C11 C12 120.37(10)
C11 C12 H121 109.5
C11 C12 H122 109.5
H121 C12 H122 109.5
C11 C12 H123 109.5
H121 C12 H123 109.5
H122 C12 H123 109.5

loop_
_geom_bond_atom_site_label_1
_geom_bond_atom_site_label_2
_geom_bond_distance
S1 O1 1.5031(9)
S1 O2 1.5085(9)
S1 C6 1.8116(11)
N1 C1 1.3215(15)
N1 H11 0.856(16)
N1 H12 0.862(16)
N2 C1 1.3486(14)
N2 C3 1.4645(15)
N2 C2 1.4618(14)
N3 C1 1.3483(14)
N3 C4 1.4567(15)
N3 C5 1.4594(15)
C2 H21 0.9800
C2 H22 0.9800
C2 H23 0.9800
C3 H31 0.9800
C3 H32 0.9800
C3 H33 0.9800
C4 H41 0.9800
C4 H42 0.9800
C4 H43 0.9800
C5 H51 0.9800
C5 H52 0.9800
C5 H53 0.9800
C6 C8 1.3882(15)
C6 C7 1.3926(15)
C7 C9 1.3906(16)
C7 H71 0.9500
C8 C10 1.3966(15)
C8 H81 0.9500
C9 C11 1.3983(16)
C9 H91 0.9500
C10 C11 1.3916(16)
C10 H101 0.9500
C11 C12 1.5080(15)
C12 H121 0.9800
C12 H122 0.9800
C12 H123 0.9800

loop_
_geom_hbond_atom_site_label_D
_geom_hbond_atom_site_label_H
_geom_hbond_atom_site_label_A
_geom_hbond_site_symmetry_A
_geom_hbond_distance_DH
_geom_hbond_distance_HA
_geom_hbond_distance_DA
_geom_hbond_angle_DHA
N1 H11 O1 3_666 0.856(16) 1.938(16) 2.7902(13) 173.4(15)
N1 H12 O2 . 0.862(16) 1.977(16) 2.8347(13) 172.5(14)

loop_
_geom_torsion_atom_site_label_1
_geom_torsion_atom_site_label_2
_geom_torsion_atom_site_label_3
_geom_torsion_atom_site_label_4
_geom_torsion
C3 N2 C1 N1 -143.62(11)
C2 N2 C1 N1 20.17(17)
C3 N2 C1 N3 36.74(16)
C2 N2 C1 N3 -159.47(10)
C4 N3 C1 N1 -146.26(11)
C5 N3 C1 N1 21.57(17)
C4 N3 C1 N2 33.39(16)
C5 N3 C1 N2 -158.79(11)
O1 S1 C6 C8 -142.95(9)
O2 S1 C6 C8 -27.07(10)
O1 S1 C6 C7 40.70(10)
O2 S1 C6 C7 156.58(9)
C8 C6 C7 C9 -0.98(17)
S1 C6 C7 C9 175.39(9)
C7 C6 C8 C10 -0.28(17)
S1 C6 C8 C10 -176.65(8)
C6 C7 C9 C11 0.78(18)
C6 C8 C10 C11 1.78(17)
C8 C10 C11 C9 -1.96(17)
C8 C10 C11 C12 176.76(11)
C7 C9 C11 C10 0.69(18)
C7 C9 C11 C12 -178.04(11)
